data_4332772
loop_
_publ_author_name
'Hayoun, Rebecca'
'Zhong, Diane K.'
'Rheingold, Arnold L.'
'Doerrer, Linda H.'

_publ_section_title
;
 Gold(III) and Platinum(II) Polypyridyl Double Salts and a General
 Metathesis Route to Metallophilic Interactions
;
_journal_issue 16
_journal_name_full 'Inorganic Chemistry'
_journal_page_first 6120
_journal_page_last 6122
_journal_paper_doi 10.1021/ic060830z
_journal_volume 45
_journal_year 2006
_chemical_formula_sum 'C17 H11 Au Cl3 N4 Pt'
_chemical_formula_weight 769.70
_chemical_name_systematic
; 

 ? 

;
_space_group_IT_number 2
_symmetry_cell_setting triclinic
_symmetry_space_group_name_Hall '-P 1'
_symmetry_space_group_name_H-M 'P -1'
_atom_sites_solution_hydrogens geom
_atom_sites_solution_primary direct
_atom_sites_solution_secondary difmap
_audit_creation_method SHELXL-97
_cell_angle_alpha 85.6600(10)
_cell_angle_beta 77.8310(10)
_cell_angle_gamma 73.4050(10)
_cell_formula_units_Z 2
_cell_length_a 7.7027(7)
_cell_length_b 9.9139(10)
_cell_length_c 13.4536(13)
_cell_measurement_reflns_used 9707
_cell_measurement_temperature 100(2)
_cell_measurement_theta_max 28.22
_cell_measurement_theta_min 2.62
_cell_volume 962.32(16)
_computing_cell_refinement 'Bruker SMART'
_computing_data_collection 'Bruker SMART'
_computing_data_reduction 'Bruker SAINT'
_computing_molecular_graphics 'Bruker SHELXTL'
_computing_publication_material 'Bruker SHELXTL'
_computing_structure_refinement 'SHELXL-97 (Sheldrick, 1997)'
_computing_structure_solution 'SHELXS-97 (Sheldrick, 1990)'
_diffrn_ambient_temperature 100(2)
_diffrn_measured_fraction_theta_full 0.997
_diffrn_measured_fraction_theta_max 0.997
_diffrn_measurement_device_type 'CCD area detector'
_diffrn_measurement_method 'phi and omega scans'
_diffrn_radiation_monochromator graphite
_diffrn_radiation_source 'fine-focus sealed tube'
_diffrn_radiation_type MoK\a
_diffrn_radiation_wavelength 0.71073
_diffrn_reflns_av_R_equivalents 0.2222
_diffrn_reflns_av_sigmaI/netI 0.1397
_diffrn_reflns_limit_h_max 8
_diffrn_reflns_limit_h_min -8
_diffrn_reflns_limit_k_max 11
_diffrn_reflns_limit_k_min -11
_diffrn_reflns_limit_l_max 15
_diffrn_reflns_limit_l_min -15
_diffrn_reflns_number 9254
_diffrn_reflns_theta_full 23.99
_diffrn_reflns_theta_max 23.99
_diffrn_reflns_theta_min 2.14
_exptl_absorpt_coefficient_mu 15.299
_exptl_absorpt_correction_T_max 0.7495
_exptl_absorpt_correction_T_min 0.3099
_exptl_absorpt_correction_type multi-scan
_exptl_absorpt_process_details sadabs
_exptl_crystal_colour red
_exptl_crystal_density_diffrn 2.656
_exptl_crystal_density_meas ?
_exptl_crystal_density_method 'not measured'
_exptl_crystal_description plate
_exptl_crystal_F_000 698
_exptl_crystal_size_max 0.10
_exptl_crystal_size_mid 0.10
_exptl_crystal_size_min 0.02
_refine_diff_density_max 5.754
_refine_diff_density_min -6.616
_refine_diff_density_rms 0.642
_refine_ls_extinction_method none
_refine_ls_goodness_of_fit_ref 1.115
_refine_ls_hydrogen_treatment mixed
_refine_ls_matrix_type full
_refine_ls_number_parameters 133
_refine_ls_number_reflns 3018
_refine_ls_number_restraints 0
_refine_ls_restrained_S_all 1.115
_refine_ls_R_factor_all 0.0740
_refine_ls_R_factor_gt 0.0726
_refine_ls_shift/su_max 0.019
_refine_ls_shift/su_mean 0.005
_refine_ls_structure_factor_coef Fsqd
_refine_ls_weighting_details 'calc w=1/[\s^2^(Fo^2^)+(0.1300P)^2^+3.0000P] where P=(Fo^2^+2Fc^2^)/3'
_refine_ls_weighting_scheme calc
_refine_ls_wR_factor_gt 0.2059
_refine_ls_wR_factor_ref 0.2080
_reflns_number_gt 2890
_reflns_number_total 3018
_reflns_threshold_expression >2sigma(I)
_cod_data_source_file ic060830zsup1.cif
_cod_data_source_block lhd31
_cod_depositor_comments
;
The following automatic conversions were performed:

'_symmetry_cell_setting' value 'Triclinic' changed to 'triclinic'
according to /home/saulius/struct/CIF-dictionaries/cif_core.dic
dictionary named 'cif_core.dic' version 2.4.2 from 2011-04-26.

Automatic conversion script
Id: cif_fix_values 1891 2012-01-12 08:04:46Z andrius 

The following automatic conversions were performed:

'_exptl_crystal_density_meas' value 'not measured' was changed to '?'
- the value is perceived as not measured.

Automatic conversion script
Id: cif_fix_values 3008 2015-01-20 13:52:24Z robertas 
;
_cod_original_sg_symbol_H-M P-1
_cod_database_code 4332772

loop_
_symmetry_equiv_pos_as_xyz
'x, y, z'
'-x, -y, -z'

loop_
_atom_site_label
_atom_site_type_symbol
_atom_site_fract_x
_atom_site_fract_y
_atom_site_fract_z
_atom_site_U_iso_or_equiv
_atom_site_adp_type
_atom_site_occupancy
_atom_site_symmetry_multiplicity
_atom_site_calc_flag
_atom_site_refinement_flags
Au1 Au 0.0000 0.5000 0.0000 0.0179(3) Uani 1 2 d S
Au2 Au 0.0000 1.0000 -0.5000 0.0212(3) Uani 1 2 d S
Pt1 Pt -0.00794(6) 0.83222(4) -0.02054(3) 0.0129(3) Uani 1 1 d .
Cl1 Cl -0.2548(4) 0.9102(3) -0.1017(2) 0.0180(6) Uani 1 1 d .
Cl2 Cl 0.0140(4) 0.4999(3) -0.1703(2) 0.0220(7) Uani 1 1 d .
Cl3 Cl 0.1423(5) 1.1623(4) -0.5777(2) 0.0289(8) Uani 1 1 d .
N1 N 0.1938(14) 0.7757(11) -0.1438(7) 0.018(2) Uiso 1 1 d .
N2 N 0.1994(14) 0.7697(11) 0.0471(7) 0.017(2) Uiso 1 1 d .
N3 N -0.1421(14) 0.8689(11) 0.1246(7) 0.017(2) Uiso 1 1 d .
N4 N 0.4715(19) 0.6519(14) 0.4111(9) 0.039(3) Uiso 1 1 d .
C1 C 0.1771(18) 0.7824(14) -0.2419(9) 0.022(3) Uiso 1 1 d .
H1A H 0.0579 0.8200 -0.2578 0.026 Uiso 1 1 calc R
C2 C 0.3268(19) 0.7366(14) -0.3202(10) 0.023(3) Uiso 1 1 d .
H2A H 0.3109 0.7401 -0.3885 0.027 Uiso 1 1 calc R
C3 C 0.5029(19) 0.6848(14) -0.2964(10) 0.025(3) Uiso 1 1 d .
H3A H 0.6090 0.6550 -0.3488 0.030 Uiso 1 1 calc R
C4 C 0.520(2) 0.6777(16) -0.1977(10) 0.030(3) Uiso 1 1 d .
H4A H 0.6377 0.6397 -0.1803 0.036 Uiso 1 1 calc R
C5 C 0.3696(17) 0.7244(13) -0.1245(9) 0.017(3) Uiso 1 1 d .
C6 C 0.3695(16) 0.7203(12) -0.0130(8) 0.014(2) Uiso 1 1 d .
C7 C 0.5213(17) 0.6697(13) 0.0339(9) 0.020(3) Uiso 1 1 d .
H7A H 0.6423 0.6362 -0.0056 0.024 Uiso 1 1 calc R
C8 C 0.4921(19) 0.6691(14) 0.1414(9) 0.024(3) Uiso 1 1 d .
H8A H 0.5938 0.6328 0.1745 0.029 Uiso 1 1 calc R
C9 C 0.3163(17) 0.7208(13) 0.1985(9) 0.019(3) Uiso 1 1 d .
H9A H 0.2971 0.7212 0.2706 0.023 Uiso 1 1 calc R
C10 C 0.1659(18) 0.7730(14) 0.1490(9) 0.021(3) Uiso 1 1 d .
C11 C -0.0304(16) 0.8331(13) 0.1940(8) 0.014(2) Uiso 1 1 d .
C12 C -0.1016(18) 0.8509(14) 0.2945(9) 0.022(3) Uiso 1 1 d .
H12A H -0.0202 0.8253 0.3412 0.026 Uiso 1 1 calc R
C13 C -0.2844(19) 0.9038(15) 0.3310(10) 0.024(3) Uiso 1 1 d .
H13A H -0.3333 0.9131 0.4019 0.029 Uiso 1 1 calc R
C14 C -0.402(2) 0.9454(15) 0.2574(10) 0.026(3) Uiso 1 1 d .
H14A H -0.5305 0.9882 0.2785 0.031 Uiso 1 1 calc R
C15 C -0.3274(17) 0.9230(13) 0.1590(9) 0.015(2) Uiso 1 1 d .
H15A H -0.4065 0.9456 0.1111 0.018 Uiso 1 1 calc R
C16 C 0.808(2) 0.5318(16) 0.4377(11) 0.033(3) Uiso 1 1 d .
C17 C 0.6166(19) 0.5996(14) 0.4242(10) 0.027(3) Uiso 1 1 d .

loop_
_atom_site_aniso_label
_atom_site_aniso_U_11
_atom_site_aniso_U_22
_atom_site_aniso_U_33
_atom_site_aniso_U_23
_atom_site_aniso_U_13
_atom_site_aniso_U_12
Au1 0.0081(5) 0.0094(5) 0.0352(5) -0.0038(3) -0.0032(3) -0.0006(3)
Au2 0.0173(5) 0.0211(5) 0.0262(5) -0.0056(4) -0.0057(3) -0.0042(3)
Pt1 0.0065(4) 0.0076(4) 0.0243(4) -0.0021(2) -0.0042(2) 0.0000(3)
Cl1 0.0097(14) 0.0146(14) 0.0304(15) -0.0019(12) -0.0081(12) -0.0011(11)
Cl2 0.0177(16) 0.0128(14) 0.0352(17) -0.0040(13) -0.0049(13) -0.0030(12)
Cl3 0.0288(18) 0.0281(18) 0.0339(17) 0.0007(14) -0.0083(14) -0.0132(14)

loop_
_atom_type_symbol
_atom_type_description
_atom_type_scat_dispersion_real
_atom_type_scat_dispersion_imag
_atom_type_scat_source
C C 0.0033 0.0016 'International Tables Vol C Tables 4.2.6.8 and 6.1.1.4'
H H 0.0000 0.0000 'International Tables Vol C Tables 4.2.6.8 and 6.1.1.4'
N N 0.0061 0.0033 'International Tables Vol C Tables 4.2.6.8 and 6.1.1.4'
Cl Cl 0.1484 0.1585 'International Tables Vol C Tables 4.2.6.8 and 6.1.1.4'
Pt Pt -1.7033 8.3905 'International Tables Vol C Tables 4.2.6.8 and 6.1.1.4'
Au Au -2.0133 8.8022 'International Tables Vol C Tables 4.2.6.8 and 6.1.1.4'

loop_
_geom_angle_atom_site_label_1
_geom_angle_atom_site_label_2
_geom_angle_atom_site_label_3
_geom_angle
_geom_angle_site_symmetry_1
_geom_angle_site_symmetry_3
Cl2 Au1 Cl2 180.0 . 2_565
Cl2 Au1 Pt1 91.36(7) . 2_565
Cl2 Au1 Pt1 88.64(7) 2_565 2_565
Cl2 Au1 Pt1 88.64(7) . .
Cl2 Au1 Pt1 91.36(7) 2_565 .
Pt1 Au1 Pt1 180.0 2_565 .
Cl3 Au2 Cl3 179.998(1) . 2_574
N2 Pt1 N1 81.5(4) . .
N2 Pt1 N3 80.5(4) . .
N1 Pt1 N3 162.0(4) . .
N2 Pt1 Cl1 179.1(3) . .
N1 Pt1 Cl1 98.4(3) . .
N3 Pt1 Cl1 99.6(3) . .
N2 Pt1 Au1 83.2(3) . .
N1 Pt1 Au1 85.8(3) . .
N3 Pt1 Au1 92.2(3) . .
Cl1 Pt1 Au1 97.62(7) . .
C1 N1 C5 116.8(10) . .
C1 N1 Pt1 127.8(9) . .
C5 N1 Pt1 115.3(8) . .
C10 N2 C6 124.8(11) . .
C10 N2 Pt1 118.2(8) . .
C6 N2 Pt1 116.9(7) . .
C11 N3 C15 118.4(9) . .
C11 N3 Pt1 114.2(8) . .
C15 N3 Pt1 127.5(8) . .
N1 C1 C2 122.4(12) . .
C1 C2 C3 118.5(12) . .
C4 C3 C2 119.1(13) . .
C5 C4 C3 120.0(14) . .
C4 C5 N1 123.2(11) . .
C4 C5 C6 125.1(12) . .
N1 C5 C6 111.7(10) . .
N2 C6 C7 118.2(10) . .
N2 C6 C5 114.5(10) . .
C7 C6 C5 127.2(10) . .
C6 C7 C8 118.9(11) . .
C9 C8 C7 120.3(12) . .
C8 C9 C10 119.5(11) . .
N2 C10 C9 118.1(11) . .
N2 C10 C11 113.2(11) . .
C9 C10 C11 128.7(11) . .
C12 C11 N3 120.7(11) . .
C12 C11 C10 125.4(11) . .
N3 C11 C10 113.9(10) . .
C13 C12 C11 122.3(12) . .
C12 C13 C14 116.9(12) . .
C15 C14 C13 119.1(13) . .
C14 C15 N3 122.5(12) . .
N4 C17 C16 178.1(15) . .

loop_
_geom_bond_atom_site_label_1
_geom_bond_atom_site_label_2
_geom_bond_distance
_geom_bond_site_symmetry_2
Au1 Cl2 2.271(3) .
Au1 Cl2 2.271(3) 2_565
Au1 Pt1 3.2683(5) 2_565
Au1 Pt1 3.2683(5) .
Au2 Cl3 2.270(3) .
Au2 Cl3 2.270(3) 2_574
Pt1 N2 1.930(10) .
Pt1 N1 2.009(10) .
Pt1 N3 2.014(10) .
Pt1 Cl1 2.305(3) .
N1 C1 1.349(16) .
N1 C5 1.376(16) .
N2 C10 1.342(15) .
N2 C6 1.362(15) .
N3 C11 1.361(15) .
N3 C15 1.364(16) .
N4 C17 1.135(18) .
C1 C2 1.380(19) .
C2 C3 1.402(19) .
C3 C4 1.357(19) .
C4 C5 1.343(19) .
C5 C6 1.498(16) .
C6 C7 1.395(17) .
C7 C8 1.416(18) .
C8 C9 1.382(18) .
C9 C10 1.409(18) .
C10 C11 1.470(17) .
C11 C12 1.353(17) .
C12 C13 1.351(19) .
C13 C14 1.439(19) .
C14 C15 1.335(18) .
C16 C17 1.48(2) .
